data_1564487
loop_
_publ_author_name
'Banti, C.N.'
'Ketikidis, I.'
'Hadjikakou, S.K.'
'Hatzidimitriou, A.G.'
'Grze\'skiewicz, A.M.'
'Kubicki, M.'
'Hadjiliadis, N.'

_publ_section_title
;
 Study of penicillin degradation mechanism upon interaction with silver(I)
 ions
;
_journal_name_full 'Inorganica Chimica Acta'
_journal_page_first 119683
_journal_paper_doi 10.1016/j.ica.2020.119683
_journal_volume 509
_journal_year 2020
_chemical_absolute_configuration .
_chemical_formula_moiety 'C11 H10 N2 O2'
_chemical_formula_sum 'C11 H10 N2 O2'
_chemical_formula_weight 202.21
_space_group_crystal_system monoclinic
_space_group_IT_number 9
_space_group_name_Hall 'C -2yc'
_space_group_name_H-M_alt 'C 1 c 1'
_atom_sites_solution_hydrogens geom
_atom_sites_solution_primary .
_cell_angle_alpha 90
_cell_angle_beta 106.6801(17)
_cell_angle_gamma 90
_cell_formula_units_Z 16
_cell_length_a 23.8266(4)
_cell_length_b 11.62179(16)
_cell_length_c 15.2014(2)
_cell_measurement_reflns_used 6456
_cell_measurement_temperature 130(1)
_cell_measurement_theta_max 75.3430
_cell_measurement_theta_min 4.1680
_cell_volume 4032.26(11)
_computing_cell_refinement 'CrysAlisPro 1.171.38.34a (Rigaku OD, 2015)'
_computing_data_collection 'CrysAlisPro 1.171.38.34a (Rigaku OD, 2015)'
_computing_data_reduction 'CrysAlisPro 1.171.38.34a (Rigaku OD, 2015)'
_computing_molecular_graphics 'Mercury (MacRae et al., 2009)'
_computing_publication_material 'SHELXL-2013 (Sheldrick, 2013)'
_computing_structure_refinement 'SHELXL-2013 (Sheldrick, 2013)'
_computing_structure_solution 'SHELXT-2013 (Sheldrick, 2013)'
_diffrn_ambient_environment N~2~
_diffrn_ambient_temperature 130(1)
_diffrn_detector 'CCD plate'
_diffrn_detector_area_resol_mean 10.5357
_diffrn_detector_type Atlas
_diffrn_measured_fraction_theta_full 0.989
_diffrn_measured_fraction_theta_max 0.963
_diffrn_measurement_device 'four-circle diffractometer'
_diffrn_measurement_device_type 'SuperNova, Single source at offset, Atlas'
_diffrn_radiation_monochromator mirror
_diffrn_radiation_probe x-ray
_diffrn_radiation_type 'Cu K\a'
_diffrn_radiation_wavelength 1.54184
_diffrn_reflns_av_R_equivalents 0.0279
_diffrn_reflns_av_unetI/netI 0.0277
_diffrn_reflns_Laue_measured_fraction_full 0.989
_diffrn_reflns_Laue_measured_fraction_max 0.963
_diffrn_reflns_limit_h_max 29
_diffrn_reflns_limit_h_min -28
_diffrn_reflns_limit_k_max 13
_diffrn_reflns_limit_k_min -14
_diffrn_reflns_limit_l_max 19
_diffrn_reflns_limit_l_min -17
_diffrn_reflns_number 8700
_diffrn_reflns_point_group_measured_fraction_full 0.680
_diffrn_reflns_point_group_measured_fraction_max 0.651
_diffrn_reflns_theta_full 67.500
_diffrn_reflns_theta_max 75.325
_diffrn_reflns_theta_min 4.269
_diffrn_source 'micro-focus sealed X-ray tube'
_diffrn_source_type 'SuperNova (Cu) X-ray Source'
_exptl_absorpt_coefficient_mu 0.774
_exptl_absorpt_correction_T_max 1.00000
_exptl_absorpt_correction_T_min 0.55885
_exptl_absorpt_correction_type multi-scan
_exptl_absorpt_process_details
;
CrysAlisPro 1.171.38.34a (Rigaku Oxford Diffraction, 2015)
Empirical absorption correction using spherical harmonics,
 implemented in SCALE3 ABSPACK scaling algorithm.
;
_exptl_crystal_colour colourless
_exptl_crystal_density_diffrn 1.332
_exptl_crystal_description block
_exptl_crystal_F_000 1696
_exptl_crystal_size_max 0.4
_exptl_crystal_size_mid 0.4
_exptl_crystal_size_min 0.3
_refine_diff_density_max 1.099
_refine_diff_density_min -0.412
_refine_diff_density_rms 0.052
_refine_ls_abs_structure_details
;
 Flack x determined using 1334 quotients [(I+)-(I-)]/[(I+)+(I-)]
 (Parsons, Flack and Wagner, Acta Cryst. B69 (2013) 249-259).
;
_refine_ls_abs_structure_Flack 0.1(2)
_refine_ls_extinction_coef .
_refine_ls_extinction_method none
_refine_ls_goodness_of_fit_ref 1.029
_refine_ls_hydrogen_treatment constr
_refine_ls_matrix_type full
_refine_ls_number_parameters 541
_refine_ls_number_reflns 5426
_refine_ls_number_restraints 2
_refine_ls_restrained_S_all 1.029
_refine_ls_R_factor_all 0.0535
_refine_ls_R_factor_gt 0.0532
_refine_ls_shift/su_max 0.006
_refine_ls_shift/su_mean 0.001
_refine_ls_structure_factor_coef Fsqd
_refine_ls_weighting_details 'w=1/[\s^2^(Fo^2^)+(0.0946P)^2^+2.7188P] where P=(Fo^2^+2Fc^2^)/3'
_refine_ls_weighting_scheme calc
_refine_ls_wR_factor_gt 0.1417
_refine_ls_wR_factor_ref 0.1422
_reflns_Friedel_coverage 0.350
_reflns_Friedel_fraction_full 0.370
_reflns_Friedel_fraction_max 0.338
_reflns_number_gt 5367
_reflns_number_total 5426
_reflns_threshold_expression 'I > 2\s(I)'
_cod_data_source_file ICA-2020-509-119683.cif
_cod_data_source_block 1
_cod_original_sg_symbol_H-M 'C c'
_cod_database_code 1564487
_shelx_space_group_comment
;
The symmetry employed for this shelxl refinement is uniquely defined
by the following loop, which should always be used as a source of
symmetry information in preference to the above space-group names.
They are only intended as comments.
;

loop_
_space_group_symop_operation_xyz
'x, y, z'
'x, -y, z+1/2'
'x+1/2, y+1/2, z'
'x+1/2, -y+1/2, z+1/2'

loop_
_atom_site_label
_atom_site_type_symbol
_atom_site_fract_x
_atom_site_fract_y
_atom_site_fract_z
_atom_site_U_iso_or_equiv
_atom_site_adp_type
_atom_site_occupancy
_atom_site_site_symmetry_order
_atom_site_calc_flag
_atom_site_refinement_flags_posn
_atom_site_refinement_flags_adp
_atom_site_refinement_flags_occupancy
_atom_site_disorder_assembly
_atom_site_disorder_group
O1A O 0.56821(11) 0.3943(2) 0.22145(19) 0.0366(6) Uani 1 1 d . . . . .
C2A C 0.57827(14) 0.4754(3) 0.1628(2) 0.0334(7) Uani 1 1 d . . . . .
C21A C 0.59158(15) 0.4319(4) 0.0787(3) 0.0400(8) Uani 1 1 d . . . . .
H21F H 0.5753 0.4859 0.0273 0.048 Uiso 1 1 calc R U . . .
H21G H 0.5724 0.3564 0.0616 0.048 Uiso 1 1 calc R U . . .
C22A C 0.65704(15) 0.4192(3) 0.0933(2) 0.0322(7) Uani 1 1 d . . . . .
C23A C 0.68878(17) 0.5061(4) 0.0670(3) 0.0433(8) Uani 1 1 d . . . . .
H23A H 0.6695 0.5733 0.0377 0.052 Uiso 1 1 calc R U . . .
C24A C 0.74900(19) 0.4943(4) 0.0839(3) 0.0518(10) Uani 1 1 d . . . . .
H24A H 0.7709 0.5544 0.0670 0.062 Uiso 1 1 calc R U . . .
C25A C 0.77694(17) 0.3970(4) 0.1246(3) 0.0488(10) Uani 1 1 d . . . . .
H25A H 0.8180 0.3889 0.1346 0.059 Uiso 1 1 calc R U . . .
C26A C 0.74598(19) 0.3114(4) 0.1509(3) 0.0488(9) Uani 1 1 d . . . . .
H26A H 0.7657 0.2447 0.1805 0.059 Uiso 1 1 calc R U . . .
C27A C 0.68540(17) 0.3215(3) 0.1344(3) 0.0409(8) Uani 1 1 d . . . . .
H27A H 0.6638 0.2610 0.1515 0.049 Uiso 1 1 calc R U . . .
N3A N 0.57694(12) 0.5805(3) 0.1897(2) 0.0315(6) Uani 1 1 d . . . . .
C4A C 0.56540(14) 0.5721(3) 0.2755(2) 0.0323(7) Uani 1 1 d . . . . .
C41A C 0.56227(14) 0.6610(3) 0.3328(2) 0.0347(7) Uani 1 1 d . . . . .
H41C H 0.5543 0.6406 0.3886 0.042 Uiso 1 1 calc R U . . .
N42A N 0.56888(14) 0.7709(3) 0.3199(2) 0.0395(7) Uani 1 1 d . . . . .
H42C H 0.5763 0.7947 0.2695 0.047 Uiso 1 1 calc R U . . .
H42E H 0.5659 0.8210 0.3618 0.047 Uiso 1 1 calc R U . . .
C5A C 0.55963(14) 0.4550(3) 0.2966(3) 0.0345(7) Uani 1 1 d . . . . .
O5A O 0.54891(13) 0.4033(3) 0.3590(2) 0.0452(7) Uani 1 1 d . . . . .
O1B O 0.43116(11) -0.1118(2) 0.78515(17) 0.0312(5) Uani 1 1 d . . . . .
C2B C 0.41991(14) -0.0287(3) 0.8431(2) 0.0284(6) Uani 1 1 d . . . . .
C21B C 0.40382(14) -0.0724(3) 0.9247(2) 0.0311(7) Uani 1 1 d . . . . .
H21H H 0.4122 -0.0122 0.9727 0.037 Uiso 1 1 calc R U . . .
H21I H 0.4284 -0.1402 0.9498 0.037 Uiso 1 1 calc R U . . .
C22B C 0.33934(14) -0.1064(3) 0.9020(2) 0.0290(7) Uani 1 1 d . . . . .
C23B C 0.29620(16) -0.0333(3) 0.8511(3) 0.0387(8) Uani 1 1 d . . . . .
H23B H 0.3067 0.0387 0.8309 0.046 Uiso 1 1 calc R U . . .
C24B C 0.23718(17) -0.0657(4) 0.8295(3) 0.0490(10) Uani 1 1 d . . . . .
H24B H 0.2075 -0.0162 0.7939 0.059 Uiso 1 1 calc R U . . .
C25B C 0.22254(18) -0.1693(4) 0.8600(3) 0.0534(11) Uani 1 1 d . . . . .
H25B H 0.1825 -0.1914 0.8453 0.064 Uiso 1 1 calc R U . . .
C26B C 0.26509(19) -0.2416(4) 0.9117(3) 0.0465(9) Uani 1 1 d . . . . .
H26B H 0.2544 -0.3126 0.9333 0.056 Uiso 1 1 calc R U . . .
C27B C 0.32380(16) -0.2105(3) 0.9321(3) 0.0347(7) Uani 1 1 d . . . . .
H27B H 0.3533 -0.2610 0.9667 0.042 Uiso 1 1 calc R U . . .
N3B N 0.42322(12) 0.0756(2) 0.81769(19) 0.0278(6) Uani 1 1 d . . . . .
C4B C 0.43694(14) 0.0665(3) 0.7333(2) 0.0266(6) Uani 1 1 d . . . . .
C41B C 0.44133(13) 0.1556(3) 0.6763(2) 0.0288(7) Uani 1 1 d . . . . .
H41E H 0.4507 0.1359 0.6215 0.035 Uiso 1 1 calc R U . . .
N42B N 0.43386(13) 0.2657(2) 0.6902(2) 0.0318(6) Uani 1 1 d . . . . .
H42F H 0.4252 0.2880 0.7401 0.038 Uiso 1 1 calc R U . . .
H42G H 0.4376 0.3170 0.6497 0.038 Uiso 1 1 calc R U . . .
C5B C 0.44251(14) -0.0518(3) 0.7127(2) 0.0303(7) Uani 1 1 d . . . . .
O5B O 0.45416(12) -0.1038(2) 0.6499(2) 0.0412(6) Uani 1 1 d . . . . .
O1C O 0.57878(11) 0.8953(2) 0.61511(19) 0.0357(6) Uani 1 1 d . . . . .
C2C C 0.58285(14) 0.9712(3) 0.6870(2) 0.0299(7) Uani 1 1 d . . . . .
C21C C 0.59684(16) 0.9194(3) 0.7801(3) 0.0354(7) Uani 1 1 d . . . . .
H21J H 0.5726 0.8496 0.7775 0.043 Uiso 1 1 calc R U . . .
H21K H 0.5864 0.9748 0.8223 0.043 Uiso 1 1 calc R U . . .
C22C C 0.66135(16) 0.8870(3) 0.8183(2) 0.0329(7) Uani 1 1 d . . . . .
C23C C 0.70499(17) 0.9617(3) 0.8096(3) 0.0422(8) Uani 1 1 d . . . . .
H23C H 0.6948 1.0338 0.7798 0.051 Uiso 1 1 calc R U . . .
C24C C 0.76317(18) 0.9308(4) 0.8443(3) 0.0523(10) Uani 1 1 d . . . . .
H24C H 0.7930 0.9817 0.8379 0.063 Uiso 1 1 calc R U . . .
C25C C 0.77820(19) 0.8271(4) 0.8880(3) 0.0532(11) Uani 1 1 d . . . . .
H25C H 0.8183 0.8067 0.9123 0.064 Uiso 1 1 calc R U . . .
C26C C 0.73488(18) 0.7523(4) 0.8966(3) 0.0473(9) Uani 1 1 d . . . . .
H26C H 0.7452 0.6802 0.9262 0.057 Uiso 1 1 calc R U . . .
C27C C 0.67660(16) 0.7827(3) 0.8622(3) 0.0387(8) Uani 1 1 d . . . . .
H27C H 0.6469 0.7317 0.8688 0.046 Uiso 1 1 calc R U . . .
N3C N 0.57470(12) 1.0769(3) 0.6626(2) 0.0340(6) Uani 1 1 d . . . . .
C4C C 0.56374(15) 1.0764(4) 0.5656(3) 0.0384(8) Uani 1 1 d . . . . .
C41C C 0.55499(16) 1.1685(4) 0.5055(4) 0.0572(13) Uani 1 1 d . . . . .
H41F H 0.5477 1.1489 0.4425 0.069 Uiso 1 1 calc R U . . .
N42C N 0.5553(2) 1.2707(4) 0.5219(3) 0.0594(10) Uani 1 1 d . . . . .
H42A H 0.5618 1.2945 0.5789 0.071 Uiso 1 1 calc R U . . .
H42B H 0.5491 1.3210 0.4769 0.071 Uiso 1 1 calc R U . . .
C5C C 0.56636(16) 0.9618(4) 0.5361(3) 0.0408(9) Uani 1 1 d . . . . .
O5C O 0.55964(16) 0.9171(4) 0.4608(2) 0.0688(11) Uani 1 1 d . . . . .
O1D O 0.42300(10) 0.39498(19) 0.38730(17) 0.0287(5) Uani 1 1 d . . . . .
C2D C 0.41979(13) 0.4744(3) 0.3193(2) 0.0267(6) Uani 1 1 d . . . . .
C21D C 0.40790(15) 0.4281(3) 0.2239(2) 0.0307(7) Uani 1 1 d . . . . .
H21L H 0.4274 0.3526 0.2259 0.037 Uiso 1 1 calc R U . . .
H21M H 0.4244 0.4811 0.1868 0.037 Uiso 1 1 calc R U . . .
C22D C 0.34257(15) 0.4143(3) 0.1787(2) 0.0288(7) Uani 1 1 d . . . . .
C23D C 0.31107(16) 0.5006(3) 0.1222(3) 0.0398(8) Uani 1 1 d . . . . .
H23D H 0.3308 0.5672 0.1103 0.048 Uiso 1 1 calc R U . . .
C24D C 0.25123(18) 0.4900(4) 0.0832(3) 0.0483(9) Uani 1 1 d . . . . .
H24D H 0.2300 0.5497 0.0452 0.058 Uiso 1 1 calc R U . . .
C25D C 0.22218(17) 0.3928(4) 0.0995(3) 0.0496(10) Uani 1 1 d . . . . .
H25D H 0.1811 0.3855 0.0726 0.060 Uiso 1 1 calc R U . . .
C26D C 0.25312(18) 0.3066(4) 0.1549(3) 0.0463(9) Uani 1 1 d . . . . .
H26D H 0.2332 0.2398 0.1661 0.056 Uiso 1 1 calc R U . . .
C27D C 0.31338(17) 0.3166(3) 0.1946(3) 0.0400(8) Uani 1 1 d . . . . .
H27D H 0.3345 0.2567 0.2325 0.048 Uiso 1 1 calc R U . . .
N3D N 0.42599(12) 0.5799(2) 0.34620(19) 0.0264(5) Uani 1 1 d . . . . .
C4D C 0.43483(14) 0.5744(3) 0.4415(2) 0.0276(6) Uani 1 1 d . . . . .
C41D C 0.44306(14) 0.6632(3) 0.5029(2) 0.0309(7) Uani 1 1 d . . . . .
H41G H 0.4489 0.6430 0.5654 0.037 Uiso 1 1 calc R U . . .
N42D N 0.44381(15) 0.7739(3) 0.4846(2) 0.0373(7) Uani 1 1 d . . . . .
H42H H 0.4387 0.7970 0.4277 0.045 Uiso 1 1 calc R U . . .
H42I H 0.4495 0.8247 0.5292 0.045 Uiso 1 1 calc R U . . .
C5D C 0.43357(14) 0.4568(3) 0.4688(2) 0.0302(7) Uani 1 1 d . . . . .
O5D O 0.43944(12) 0.4083(2) 0.54186(19) 0.0418(6) Uani 1 1 d . . . . .

loop_
_atom_site_aniso_label
_atom_site_aniso_U_11
_atom_site_aniso_U_22
_atom_site_aniso_U_33
_atom_site_aniso_U_23
_atom_site_aniso_U_13
_atom_site_aniso_U_12
O1A 0.0305(12) 0.0410(14) 0.0393(15) 0.0024(11) 0.0118(10) 0.0008(10)
C2A 0.0214(15) 0.0453(19) 0.0327(17) 0.0051(15) 0.0063(13) 0.0012(13)
C21A 0.0301(18) 0.058(2) 0.0311(19) -0.0069(17) 0.0077(14) -0.0029(15)
C22A 0.0313(16) 0.0404(17) 0.0258(16) -0.0086(13) 0.0098(13) -0.0026(13)
C23A 0.042(2) 0.0457(19) 0.044(2) 0.0056(16) 0.0148(16) -0.0034(15)
C24A 0.042(2) 0.066(2) 0.054(2) 0.001(2) 0.0247(19) -0.0122(19)
C25A 0.0311(17) 0.077(3) 0.040(2) -0.0156(19) 0.0135(15) 0.0023(17)
C26A 0.044(2) 0.057(2) 0.045(2) -0.0014(18) 0.0120(17) 0.0138(18)
C27A 0.0430(19) 0.0356(17) 0.045(2) -0.0003(16) 0.0146(16) -0.0045(14)
N3A 0.0252(13) 0.0415(15) 0.0280(14) 0.0028(12) 0.0079(11) 0.0024(11)
C4A 0.0223(14) 0.0433(18) 0.0311(18) 0.0057(15) 0.0073(13) 0.0050(13)
C41A 0.0231(15) 0.050(2) 0.0318(18) 0.0077(15) 0.0085(12) 0.0051(14)
N42A 0.0370(16) 0.0442(16) 0.0369(16) 0.0051(14) 0.0101(13) 0.0047(13)
C5A 0.0239(15) 0.0470(19) 0.0331(18) 0.0076(15) 0.0087(13) 0.0058(14)
O5A 0.0446(15) 0.0528(16) 0.0427(16) 0.0192(13) 0.0199(12) 0.0059(12)
O1B 0.0356(12) 0.0319(11) 0.0290(12) -0.0049(9) 0.0141(10) -0.0039(9)
C2B 0.0248(14) 0.0363(16) 0.0241(15) -0.0025(13) 0.0071(12) -0.0035(12)
C21B 0.0306(16) 0.0395(17) 0.0226(16) 0.0022(14) 0.0067(13) -0.0030(13)
C22B 0.0271(15) 0.0359(16) 0.0267(15) -0.0021(13) 0.0121(12) 0.0014(12)
C23B 0.0344(17) 0.0452(19) 0.0366(18) 0.0129(15) 0.0101(14) 0.0054(14)
C24B 0.0303(17) 0.067(2) 0.049(2) 0.010(2) 0.0106(16) 0.0107(17)
C25B 0.0300(18) 0.077(3) 0.056(3) -0.007(2) 0.0153(17) -0.0072(19)
C26B 0.048(2) 0.047(2) 0.053(2) -0.0024(18) 0.0269(19) -0.0128(16)
C27B 0.0356(16) 0.0357(16) 0.0347(18) 0.0016(14) 0.0133(14) 0.0035(13)
N3B 0.0250(13) 0.0369(14) 0.0227(13) -0.0039(11) 0.0086(10) -0.0019(10)
C4B 0.0242(14) 0.0359(16) 0.0222(15) -0.0043(13) 0.0109(12) -0.0014(12)
C41B 0.0247(14) 0.0416(18) 0.0213(15) -0.0026(13) 0.0085(11) -0.0023(12)
N42B 0.0370(15) 0.0367(14) 0.0242(13) 0.0049(12) 0.0127(11) 0.0005(11)
C5B 0.0270(16) 0.0367(17) 0.0279(17) -0.0036(13) 0.0091(13) -0.0039(13)
O5B 0.0459(15) 0.0468(15) 0.0368(15) -0.0138(11) 0.0211(12) -0.0010(11)
O1C 0.0360(13) 0.0381(12) 0.0346(14) -0.0037(10) 0.0129(10) 0.0018(10)
C2C 0.0269(15) 0.0342(16) 0.0300(16) -0.0028(13) 0.0105(12) 0.0013(12)
C21C 0.0326(17) 0.0433(18) 0.0324(18) 0.0009(15) 0.0127(14) -0.0005(14)
C22C 0.0334(16) 0.0409(17) 0.0238(15) 0.0010(13) 0.0072(13) -0.0031(13)
C23C 0.0400(18) 0.0481(19) 0.0377(19) 0.0052(16) 0.0101(15) -0.0100(16)
C24C 0.0353(19) 0.072(3) 0.049(2) 0.003(2) 0.0115(17) -0.0140(18)
C25C 0.0335(18) 0.076(3) 0.044(2) -0.002(2) 0.0022(16) -0.0014(19)
C26C 0.043(2) 0.050(2) 0.042(2) 0.0061(17) 0.0020(17) 0.0049(16)
C27C 0.0374(18) 0.0412(18) 0.0356(18) 0.0003(15) 0.0075(14) -0.0043(14)
N3C 0.0239(13) 0.0343(14) 0.0444(17) 0.0016(13) 0.0107(12) 0.0021(11)
C4C 0.0214(15) 0.051(2) 0.041(2) 0.0134(17) 0.0073(14) 0.0048(14)
C41C 0.0242(18) 0.061(3) 0.083(4) 0.018(3) 0.0098(19) 0.0006(17)
N42C 0.062(3) 0.070(3) 0.044(2) 0.000(2) 0.0121(18) 0.009(2)
C5C 0.0273(16) 0.062(2) 0.0344(19) 0.0083(18) 0.0104(14) -0.0024(16)
O5C 0.059(2) 0.121(3) 0.0300(16) -0.0095(18) 0.0185(14) -0.009(2)
O1D 0.0328(12) 0.0316(11) 0.0231(11) 0.0046(9) 0.0104(9) -0.0009(9)
C2D 0.0226(14) 0.0352(16) 0.0233(14) 0.0046(12) 0.0081(11) 0.0006(11)
C21D 0.0328(16) 0.0335(15) 0.0274(16) -0.0018(13) 0.0114(13) -0.0001(13)
C22D 0.0306(16) 0.0319(15) 0.0249(15) -0.0047(12) 0.0095(12) -0.0006(12)
C23D 0.0374(18) 0.0423(18) 0.0384(18) 0.0087(15) 0.0086(14) 0.0006(14)
C24D 0.040(2) 0.057(2) 0.044(2) 0.0088(18) 0.0047(17) 0.0083(17)
C25D 0.0323(17) 0.070(3) 0.045(2) -0.017(2) 0.0090(16) -0.0021(17)
C26D 0.0409(19) 0.052(2) 0.047(2) -0.0077(17) 0.0138(17) -0.0137(16)
C27D 0.0434(19) 0.0384(18) 0.0381(19) -0.0049(15) 0.0116(15) -0.0058(14)
N3D 0.0247(12) 0.0313(13) 0.0234(13) 0.0006(11) 0.0074(10) 0.0010(10)
C4D 0.0245(14) 0.0357(17) 0.0235(15) 0.0013(13) 0.0084(12) 0.0015(12)
C41D 0.0308(15) 0.0433(18) 0.0199(14) 0.0011(13) 0.0095(12) -0.0035(13)
N42D 0.0510(18) 0.0385(15) 0.0231(14) -0.0016(12) 0.0115(12) -0.0018(13)
C5D 0.0268(15) 0.0396(17) 0.0237(16) 0.0030(14) 0.0065(12) -0.0033(13)
O5D 0.0496(16) 0.0476(14) 0.0271(13) 0.0099(11) 0.0091(11) -0.0043(11)

loop_
_atom_type_symbol
_atom_type_description
_atom_type_scat_dispersion_real
_atom_type_scat_dispersion_imag
_atom_type_scat_source
C C 0.0181 0.0091 'International Tables Vol C Tables 4.2.6.8 and 6.1.1.4'
H H 0.0000 0.0000 'International Tables Vol C Tables 4.2.6.8 and 6.1.1.4'
N N 0.0311 0.0180 'International Tables Vol C Tables 4.2.6.8 and 6.1.1.4'
O O 0.0492 0.0322 'International Tables Vol C Tables 4.2.6.8 and 6.1.1.4'

loop_
_geom_angle_atom_site_label_1
_geom_angle_atom_site_label_2
_geom_angle_atom_site_label_3
_geom_angle
_geom_angle_site_symmetry_1
_geom_angle_site_symmetry_3
C2A O1A C5A 106.2(3) . .
N3A C2A O1A 114.9(3) . .
N3A C2A C21A 128.6(3) . .
O1A C2A C21A 116.5(3) . .
C2A C21A C22A 111.7(3) . .
C2A C21A H21F 109.3 . .
C22A C21A H21F 109.3 . .
C2A C21A H21G 109.3 . .
C22A C21A H21G 109.3 . .
H21F C21A H21G 107.9 . .
C27A C22A C23A 119.6(4) . .
C27A C22A C21A 119.8(3) . .
C23A C22A C21A 120.6(3) . .
C22A C23A C24A 119.6(4) . .
C22A C23A H23A 120.2 . .
C24A C23A H23A 120.2 . .
C25A C24A C23A 120.5(4) . .
C25A C24A H24A 119.7 . .
C23A C24A H24A 119.7 . .
C26A C25A C24A 120.1(4) . .
C26A C25A H25A 119.9 . .
C24A C25A H25A 119.9 . .
C25A C26A C27A 120.2(4) . .
C25A C26A H26A 119.9 . .
C27A C26A H26A 119.9 . .
C22A C27A C26A 119.9(4) . .
C22A C27A H27A 120.1 . .
C26A C27A H27A 120.1 . .
C2A N3A C4A 104.9(3) . .
C41A C4A N3A 126.6(3) . .
C41A C4A C5A 123.8(4) . .
N3A C4A C5A 109.5(3) . .
N42A C41A C4A 127.7(4) . .
N42A C41A H41C 116.1 . .
C4A C41A H41C 116.1 . .
C41A N42A H42C 120.0 . .
C41A N42A H42E 120.0 . .
H42C N42A H42E 120.0 . .
O5A C5A O1A 120.1(4) . .
O5A C5A C4A 135.4(4) . .
O1A C5A C4A 104.6(3) . .
C2B O1B C5B 105.7(3) . .
N3B C2B O1B 115.4(3) . .
N3B C2B C21B 128.8(3) . .
O1B C2B C21B 115.8(3) . .
C2B C21B C22B 112.5(3) . .
C2B C21B H21H 109.1 . .
C22B C21B H21H 109.1 . .
C2B C21B H21I 109.1 . .
C22B C21B H21I 109.1 . .
H21H C21B H21I 107.8 . .
C27B C22B C23B 119.7(3) . .
C27B C22B C21B 119.9(3) . .
C23B C22B C21B 120.4(3) . .
C22B C23B C24B 120.1(4) . .
C22B C23B H23B 120.0 . .
C24B C23B H23B 120.0 . .
C25B C24B C23B 119.5(4) . .
C25B C24B H24B 120.3 . .
C23B C24B H24B 120.3 . .
C24B C25B C26B 120.8(4) . .
C24B C25B H25B 119.6 . .
C26B C25B H25B 119.6 . .
C25B C26B C27B 119.9(4) . .
C25B C26B H26B 120.1 . .
C27B C26B H26B 120.1 . .
C22B C27B C26B 120.1(3) . .
C22B C27B H27B 120.0 . .
C26B C27B H27B 120.0 . .
C2B N3B C4B 104.6(3) . .
C41B C4B N3B 126.5(3) . .
C41B C4B C5B 124.1(3) . .
N3B C4B C5B 109.3(3) . .
N42B C41B C4B 126.4(3) . .
N42B C41B H41E 116.8 . .
C4B C41B H41E 116.8 . .
C41B N42B H42F 120.0 . .
C41B N42B H42G 120.0 . .
H42F N42B H42G 120.0 . .
O5B C5B O1B 120.5(3) . .
O5B C5B C4B 134.6(3) . .
O1B C5B C4B 104.9(3) . .
C5C O1C C2C 106.2(3) . .
N3C C2C O1C 114.3(3) . .
N3C C2C C21C 129.6(3) . .
O1C C2C C21C 116.1(3) . .
C2C C21C C22C 112.9(3) . .
C2C C21C H21J 109.0 . .
C22C C21C H21J 109.0 . .
C2C C21C H21K 109.0 . .
C22C C21C H21K 109.0 . .
H21J C21C H21K 107.8 . .
C27C C22C C23C 119.6(4) . .
C27C C22C C21C 119.8(3) . .
C23C C22C C21C 120.6(3) . .
C24C C23C C22C 119.8(4) . .
C24C C23C H23C 120.1 . .
C22C C23C H23C 120.1 . .
C25C C24C C23C 120.4(4) . .
C25C C24C H24C 119.8 . .
C23C C24C H24C 119.8 . .
C24C C25C C26C 119.9(4) . .
C24C C25C H25C 120.0 . .
C26C C25C H25C 120.0 . .
C27C C26C C25C 120.0(4) . .
C27C C26C H26C 120.0 . .
C25C C26C H26C 120.0 . .
C22C C27C C26C 120.3(4) . .
C22C C27C H27C 119.9 . .
C26C C27C H27C 119.9 . .
C2C N3C C4C 105.2(3) . .
C41C C4C C5C 122.1(4) . .
C41C C4C N3C 129.0(4) . .
C5C C4C N3C 108.8(3) . .
N42C C41C C4C 129.0(6) . .
N42C C41C H41F 115.5 . .
C4C C41C H41F 115.5 . .
C41C N42C H42A 120.0 . .
C41C N42C H42B 120.0 . .
H42A N42C H42B 120.0 . .
O5C C5C O1C 120.7(4) . .
O5C C5C C4C 133.7(4) . .
O1C C5C C4C 105.6(3) . .
C2D O1D C5D 106.3(3) . .
N3D C2D O1D 115.2(3) . .
N3D C2D C21D 128.5(3) . .
O1D C2D C21D 116.3(3) . .
C2D C21D C22D 111.1(3) . .
C2D C21D H21L 109.4 . .
C22D C21D H21L 109.4 . .
C2D C21D H21M 109.4 . .
C22D C21D H21M 109.4 . .
H21L C21D H21M 108.0 . .
C27D C22D C23D 119.2(3) . .
C27D C22D C21D 120.5(3) . .
C23D C22D C21D 120.3(3) . .
C24D C23D C22D 120.5(4) . .
C24D C23D H23D 119.8 . .
C22D C23D H23D 119.8 . .
C23D C24D C25D 120.2(4) . .
C23D C24D H24D 119.9 . .
C25D C24D H24D 119.9 . .
C26D C25D C24D 119.7(4) . .
C26D C25D H25D 120.1 . .
C24D C25D H25D 120.1 . .
C25D C26D C27D 120.5(4) . .
C25D C26D H26D 119.8 . .
C27D C26D H26D 119.8 . .
C22D C27D C26D 119.9(4) . .
C22D C27D H27D 120.0 . .
C26D C27D H27D 120.0 . .
C2D N3D C4D 104.7(3) . .
C41D C4D N3D 128.3(3) . .
C41D C4D C5D 122.2(3) . .
N3D C4D C5D 109.5(3) . .
N42D C41D C4D 126.9(3) . .
N42D C41D H41G 116.6 . .
C4D C41D H41G 116.6 . .
C41D N42D H42H 120.0 . .
C41D N42D H42I 120.0 . .
H42H N42D H42I 120.0 . .
O5D C5D O1D 121.2(3) . .
O5D C5D C4D 134.5(3) . .
O1D C5D C4D 104.3(3) . .

loop_
_geom_bond_atom_site_label_1
_geom_bond_atom_site_label_2
_geom_bond_distance
_geom_bond_site_symmetry_2
O1A C2A 1.365(5) .
O1A C5A 1.406(5) .
C2A N3A 1.291(5) .
C2A C21A 1.491(5) .
C21A C22A 1.518(5) .
C21A H21F 0.9900 .
C21A H21G 0.9900 .
C22A C27A 1.376(5) .
C22A C23A 1.387(5) .
C23A C24A 1.390(6) .
C23A H23A 0.9500 .
C24A C25A 1.367(7) .
C24A H24A 0.9500 .
C25A C26A 1.365(7) .
C25A H25A 0.9500 .
C26A C27A 1.397(5) .
C26A H26A 0.9500 .
C27A H27A 0.9500 .
N3A C4A 1.411(5) .
C4A C41A 1.367(5) .
C4A C5A 1.414(5) .
C41A N42A 1.309(5) .
C41A H41C 0.9500 .
N42A H42C 0.8800 .
N42A H42E 0.8800 .
C5A O5A 1.211(5) .
O1B C2B 1.383(4) .
O1B C5B 1.394(4) .
C2B N3B 1.281(5) .
C2B C21B 1.490(4) .
C21B C22B 1.527(5) .
C21B H21H 0.9900 .
C21B H21I 0.9900 .
C22B C27B 1.382(5) .
C22B C23B 1.385(5) .
C23B C24B 1.400(5) .
C23B H23B 0.9500 .
C24B C25B 1.371(7) .
C24B H24B 0.9500 .
C25B C26B 1.376(7) .
C25B H25B 0.9500 .
C26B C27B 1.391(5) .
C26B H26B 0.9500 .
C27B H27B 0.9500 .
N3B C4B 1.416(4) .
C4B C41B 1.373(5) .
C4B C5B 1.425(5) .
C41B N42B 1.318(5) .
C41B H41E 0.9500 .
N42B H42F 0.8800 .
N42B H42G 0.8800 .
C5B O5B 1.227(4) .
O1C C5C 1.386(5) .
O1C C2C 1.385(4) .
C2C N3C 1.282(5) .
C2C C21C 1.484(5) .
C21C C22C 1.526(5) .
C21C H21J 0.9900 .
C21C H21K 0.9900 .
C22C C27C 1.381(5) .
C22C C23C 1.390(5) .
C23C C24C 1.382(6) .
C23C H23C 0.9500 .
C24C C25C 1.373(7) .
C24C H24C 0.9500 .
C25C C26C 1.384(6) .
C25C H25C 0.9500 .
C26C C27C 1.382(5) .
C26C H26C 0.9500 .
C27C H27C 0.9500 .
N3C C4C 1.423(5) .
C4C C41C 1.384(6) .
C4C C5C 1.412(6) .
C41C N42C 1.214(7) .
C41C H41F 0.9500 .
N42C H42A 0.8800 .
N42C H42B 0.8800 .
C5C O5C 1.225(6) .
O1D C2D 1.371(4) .
O1D C5D 1.392(4) .
C2D N3D 1.287(4) .
C2D C21D 1.497(5) .
C21D C22D 1.519(5) .
C21D H21L 0.9900 .
C21D H21M 0.9900 .
C22D C27D 1.388(5) .
C22D C23D 1.391(5) .
C23D C24D 1.384(5) .
C23D H23D 0.9500 .
C24D C25D 1.384(6) .
C24D H24D 0.9500 .
C25D C26D 1.379(7) .
C25D H25D 0.9500 .
C26D C27D 1.394(5) .
C26D H26D 0.9500 .
C27D H27D 0.9500 .
N3D C4D 1.404(4) .
C4D C41D 1.368(5) .
C4D C5D 1.432(5) .
C41D N42D 1.317(5) .
C41D H41G 0.9500 .
N42D H42H 0.8800 .
N42D H42I 0.8800 .
C5D O5D 1.217(4) .

loop_
_geom_torsion_atom_site_label_1
_geom_torsion_atom_site_label_2
_geom_torsion_atom_site_label_3
_geom_torsion_atom_site_label_4
_geom_torsion
_geom_torsion_site_symmetry_1
_geom_torsion_site_symmetry_2
_geom_torsion_site_symmetry_3
_geom_torsion_site_symmetry_4
C5A O1A C2A N3A -0.4(4) . . . .
C5A O1A C2A C21A 177.2(3) . . . .
N3A C2A C21A C22A 84.7(5) . . . .
O1A C2A C21A C22A -92.6(4) . . . .
C2A C21A C22A C27A 83.2(4) . . . .
C2A C21A C22A C23A -95.7(4) . . . .
C27A C22A C23A C24A -1.1(6) . . . .
C21A C22A C23A C24A 177.8(4) . . . .
C22A C23A C24A C25A 1.2(7) . . . .
C23A C24A C25A C26A -1.4(7) . . . .
C24A C25A C26A C27A 1.5(7) . . . .
C23A C22A C27A C26A 1.2(6) . . . .
C21A C22A C27A C26A -177.7(4) . . . .
C25A C26A C27A C22A -1.4(6) . . . .
O1A C2A N3A C4A 0.5(4) . . . .
C21A C2A N3A C4A -176.8(3) . . . .
C2A N3A C4A C41A 177.2(3) . . . .
C2A N3A C4A C5A -0.4(3) . . . .
N3A C4A C41A N42A 0.4(6) . . . .
C5A C4A C41A N42A 177.7(3) . . . .
C2A O1A C5A O5A 178.9(3) . . . .
C2A O1A C5A C4A 0.1(3) . . . .
C41A C4A C5A O5A 4.0(6) . . . .
N3A C4A C5A O5A -178.3(4) . . . .
C41A C4A C5A O1A -177.5(3) . . . .
N3A C4A C5A O1A 0.2(3) . . . .
C5B O1B C2B N3B -0.7(4) . . . .
C5B O1B C2B C21B 177.4(3) . . . .
N3B C2B C21B C22B 96.5(4) . . . .
O1B C2B C21B C22B -81.4(4) . . . .
C2B C21B C22B C27B 132.5(3) . . . .
C2B C21B C22B C23B -47.3(4) . . . .
C27B C22B C23B C24B -0.7(6) . . . .
C21B C22B C23B C24B 179.2(4) . . . .
C22B C23B C24B C25B 0.8(6) . . . .
C23B C24B C25B C26B 0.1(7) . . . .
C24B C25B C26B C27B -1.1(7) . . . .
C23B C22B C27B C26B -0.3(5) . . . .
C21B C22B C27B C26B 179.9(3) . . . .
C25B C26B C27B C22B 1.2(6) . . . .
O1B C2B N3B C4B 1.2(4) . . . .
C21B C2B N3B C4B -176.7(3) . . . .
C2B N3B C4B C41B 175.5(3) . . . .
C2B N3B C4B C5B -1.2(3) . . . .
N3B C4B C41B N42B 0.4(5) . . . .
C5B C4B C41B N42B 176.6(3) . . . .
C2B O1B C5B O5B 179.9(3) . . . .
C2B O1B C5B C4B -0.1(3) . . . .
C41B C4B C5B O5B 4.0(6) . . . .
N3B C4B C5B O5B -179.2(4) . . . .
C41B C4B C5B O1B -176.0(3) . . . .
N3B C4B C5B O1B 0.8(3) . . . .
C5C O1C C2C N3C -0.2(4) . . . .
C5C O1C C2C C21C -179.2(3) . . . .
N3C C2C C21C C22C -102.3(4) . . . .
O1C C2C C21C C22C 76.5(4) . . . .
C2C C21C C22C C27C -136.4(4) . . . .
C2C C21C C22C C23C 43.7(5) . . . .
C27C C22C C23C C24C 0.4(6) . . . .
C21C C22C C23C C24C -179.7(4) . . . .
C22C C23C C24C C25C -0.4(7) . . . .
C23C C24C C25C C26C 0.6(7) . . . .
C24C C25C C26C C27C -0.7(7) . . . .
C23C C22C C27C C26C -0.5(6) . . . .
C21C C22C C27C C26C 179.6(4) . . . .
C25C C26C C27C C22C 0.6(6) . . . .
O1C C2C N3C C4C 0.2(4) . . . .
C21C C2C N3C C4C 179.0(3) . . . .
C2C N3C C4C C41C -176.5(4) . . . .
C2C N3C C4C C5C -0.1(4) . . . .
C5C C4C C41C N42C -175.1(4) . . . .
N3C C4C C41C N42C 0.9(7) . . . .
C2C O1C C5C O5C -179.2(4) . . . .
C2C O1C C5C C4C 0.1(4) . . . .
C41C C4C C5C O5C -4.1(7) . . . .
N3C C4C C5C O5C 179.2(4) . . . .
C41C C4C C5C O1C 176.7(3) . . . .
N3C C4C C5C O1C 0.0(4) . . . .
C5D O1D C2D N3D -1.1(4) . . . .
C5D O1D C2D C21D -179.4(3) . . . .
N3D C2D C21D C22D -92.3(4) . . . .
O1D C2D C21D C22D 85.8(3) . . . .
C2D C21D C22D C27D -83.4(4) . . . .
C2D C21D C22D C23D 95.5(4) . . . .
C27D C22D C23D C24D 0.9(6) . . . .
C21D C22D C23D C24D -178.0(4) . . . .
C22D C23D C24D C25D -0.6(7) . . . .
C23D C24D C25D C26D 0.2(7) . . . .
C24D C25D C26D C27D 0.0(7) . . . .
C23D C22D C27D C26D -0.7(5) . . . .
C21D C22D C27D C26D 178.1(3) . . . .
C25D C26D C27D C22D 0.3(6) . . . .
O1D C2D N3D C4D 0.5(4) . . . .
C21D C2D N3D C4D 178.6(3) . . . .
C2D N3D C4D C41D -179.2(3) . . . .
C2D N3D C4D C5D 0.2(3) . . . .
N3D C4D C41D N42D 0.7(6) . . . .
C5D C4D C41D N42D -178.6(3) . . . .
C2D O1D C5D O5D -178.9(3) . . . .
C2D O1D C5D C4D 1.1(3) . . . .
C41D C4D C5D O5D -1.4(6) . . . .
N3D C4D C5D O5D 179.2(4) . . . .
C41D C4D C5D O1D 178.6(3) . . . .
N3D C4D C5D O1D -0.8(3) . . . .
